data_7223267
loop_
_publ_author_name
'Jiang, Xiang'
'Hu, Kong-Qiu'
'Kou, Hui-Zhong'

_publ_section_title
;
 Tunable gas adsorption properties of porous coordination polymers by
 modification of macrocyclic metallic tectons
;
_journal_issue 22
_journal_name_full CrystEngComm
_journal_page_first 4084
_journal_paper_doi 10.1039/C5CE01577D
_journal_volume 18
_journal_year 2016
_chemical_formula_moiety 'C59 H80 N12 Ni2 O12,4(C3 H7 N O),9(H2 O)'
_chemical_formula_sum 'C71 H126 N16 Ni2 O25'
_chemical_formula_weight 1721.29
_space_group_crystal_system orthorhombic
_space_group_IT_number 52
_space_group_name_Hall '-P 2a 2bc'
_space_group_name_H-M_alt 'P n n a'
_symmetry_space_group_name_Hall '-P 2a 2bc'
_symmetry_space_group_name_H-M 'P n n a'
_atom_sites_solution_hydrogens geom
_audit_creation_method SHELXL-2014/7
_audit_update_record
;
2015-11-11 deposited with the CCDC.
2015-11-13 downloaded from the CCDC.
;
_cell_angle_alpha 90
_cell_angle_beta 90
_cell_angle_gamma 90
_cell_formula_units_Z 4
_cell_length_a 11.7659(7)
_cell_length_b 25.7333(15)
_cell_length_c 31.1417(19)
_cell_measurement_reflns_used 3240
_cell_measurement_temperature 173(2)
_cell_measurement_theta_max 19.10
_cell_measurement_theta_min 2.31
_cell_volume 9428.9(10)
_computing_cell_refinement 'Bruker SMART'
_computing_data_collection 'Bruker SMART'
_computing_data_reduction 'Bruker SAINT'
_computing_molecular_graphics 'Diamond 3.2'
_computing_publication_material 'Diamond 3.2'
_computing_structure_refinement 'SHELXL-2014/7 (Sheldrick, 2014)'
_computing_structure_solution 'SHELXL-2014/7 (Sheldrick, 2014)'
_diffrn_ambient_temperature 173(2)
_diffrn_measured_fraction_theta_full 0.997
_diffrn_measured_fraction_theta_max 0.997
_diffrn_measurement_device_type 'CCD area detector'
_diffrn_measurement_method 'phi and omega scans'
_diffrn_radiation_type MoK\a
_diffrn_radiation_wavelength 0.71073
_diffrn_reflns_av_R_equivalents 0.0905
_diffrn_reflns_av_unetI/netI 0.0953
_diffrn_reflns_Laue_measured_fraction_full 0.997
_diffrn_reflns_Laue_measured_fraction_max 0.997
_diffrn_reflns_limit_h_max 12
_diffrn_reflns_limit_h_min -14
_diffrn_reflns_limit_k_max 28
_diffrn_reflns_limit_k_min -31
_diffrn_reflns_limit_l_max 26
_diffrn_reflns_limit_l_min -37
_diffrn_reflns_number 38863
_diffrn_reflns_point_group_measured_fraction_full 0.997
_diffrn_reflns_point_group_measured_fraction_max 0.997
_diffrn_reflns_theta_full 25.242
_diffrn_reflns_theta_max 25.500
_diffrn_reflns_theta_min 1.026
_diffrn_source 'sealed tube'
_exptl_absorpt_coefficient_mu 0.473
_exptl_absorpt_correction_T_max 0.7454
_exptl_absorpt_correction_T_min 0.6892
_exptl_absorpt_correction_type multi-scan
_exptl_absorpt_process_details 'SADABS (Bruker, 2000)'
_exptl_crystal_colour purple
_exptl_crystal_density_diffrn 1.213
_exptl_crystal_description block
_exptl_crystal_F_000 3680
_exptl_crystal_size_max 0.4
_exptl_crystal_size_mid 0.35
_exptl_crystal_size_min 0.32
_refine_diff_density_max 0.444
_refine_diff_density_min -0.296
_refine_diff_density_rms 0.052
_refine_ls_extinction_method none
_refine_ls_goodness_of_fit_ref 1.039
_refine_ls_hydrogen_treatment constr
_refine_ls_matrix_type full
_refine_ls_number_parameters 385
_refine_ls_number_reflns 8768
_refine_ls_number_restraints 44
_refine_ls_restrained_S_all 1.084
_refine_ls_R_factor_all 0.1565
_refine_ls_R_factor_gt 0.0655
_refine_ls_shift/su_max 0.001
_refine_ls_shift/su_mean 0.000
_refine_ls_structure_factor_coef Fsqd
_refine_ls_weighting_details 'w=1/[\s^2^(Fo^2^)+(0.0813P)^2^+0.6727P] where P=(Fo^2^+2Fc^2^)/3'
_refine_ls_weighting_scheme calc
_refine_ls_wR_factor_gt 0.1803
_refine_ls_wR_factor_ref 0.1970
_reflns_Friedel_coverage 0.000
_reflns_number_gt 3788
_reflns_number_total 8768
_reflns_threshold_expression 'I > 2\s(I)'
_cod_data_source_file c5ce01577d2.cif
_cod_data_source_block 5_sq
_cod_depositor_comments
;
The following automatic conversions were performed:

'_exptl_absorpt_correction_type' value 'Multi-scan' changed to
'multi-scan' according to
/usr/data/users/saulius/crontab/automatic-downloads/rss-feeds/RSC/lib/dictionaries/cif_core.dic
dictionary named 'cif_core.dic' version 2.4.2 from 2011-04-26.

Automatic conversion script
Id: cif_fix_values 4268 2015-11-12 08:31:59Z antanas 

 Adding full bibliography for 7223263--7223270.cif.
;
_cod_database_code 7223267
_shelx_shelxl_version_number 2014/7
_shelx_space_group_comment
;
The symmetry employed for this shelxl refinement is uniquely defined
by the following loop, which should always be used as a source of
symmetry information in preference to the above space-group names.
They are only intended as comments.
;

loop_
_space_group_symop_operation_xyz
'x, y, z'
'-x+1/2, -y, z'
'-x+1/2, y+1/2, -z+1/2'
'x, -y+1/2, -z+1/2'
'-x, -y, -z'
'x-1/2, y, -z'
'x-1/2, -y-1/2, z-1/2'
'-x, y-1/2, z-1/2'

loop_
_atom_site_label
_atom_site_type_symbol
_atom_site_fract_x
_atom_site_fract_y
_atom_site_fract_z
_atom_site_U_iso_or_equiv
_atom_site_adp_type
_atom_site_occupancy
_atom_site_site_symmetry_order
_atom_site_calc_flag
_atom_site_refinement_flags_posn
_atom_site_refinement_flags_adp
_atom_site_refinement_flags_occupancy
O3 O 0.4683(3) 0.32145(12) 0.15392(10) 0.0772(10) Uani 1 1 d . . .
C1 C 0.4473(5) 0.3673(2) 0.16471(15) 0.0736(14) Uani 1 1 d . . .
O4 O 0.3790(4) 0.39752(13) 0.14597(12) 0.1148(16) Uani 1 1 d . . .
Ni1 Ni 0.60377(6) 0.76583(2) 0.61131(2) 0.0691(3) Uani 1 1 d . . .
O6 O 0.8120(2) 0.55756(9) 0.41593(8) 0.0490(7) Uani 1 1 d . . .
O5 O 0.6823(2) 0.44038(9) 0.31024(9) 0.0593(8) Uani 1 1 d . . .
O1 O 0.6729(3) 0.70965(12) 0.56689(9) 0.0674(9) Uani 1 1 d . . .
O2 O 0.8410(3) 0.68237(13) 0.59057(11) 0.0847(11) Uani 1 1 d . . .
C9 C 0.7500 0.5000 0.36195(15) 0.0347(13) Uani 1 2 d S T P
C11 C 0.7946(3) 0.58956(14) 0.45046(12) 0.0407(10) Uani 1 1 d . . .
C14 C 0.7744(4) 0.65186(14) 0.52330(12) 0.0484(11) Uani 1 1 d . . .
C10 C 0.7169(3) 0.54600(13) 0.38948(11) 0.0405(9) Uani 1 1 d . . .
H10A H 0.6981 0.5756 0.3716 0.049 Uiso 1 1 calc R U .
H10B H 0.6513 0.5375 0.4070 0.049 Uiso 1 1 calc R U .
C15 C 0.6856(4) 0.64817(15) 0.49386(13) 0.0526(11) Uani 1 1 d . . .
H15 H 0.6192 0.6670 0.4986 0.063 Uiso 1 1 calc R U .
C5 C 0.6198(4) 0.42547(14) 0.27530(13) 0.0492(11) Uani 1 1 d . . .
C4 C 0.6606(4) 0.38178(15) 0.25402(14) 0.0594(12) Uani 1 1 d . . .
H4 H 0.7259 0.3652 0.2637 0.071 Uiso 1 1 calc R U .
C16 C 0.6942(3) 0.61666(14) 0.45736(12) 0.0485(11) Uani 1 1 d . . .
H16 H 0.6340 0.6139 0.4381 0.058 Uiso 1 1 calc R U .
C8 C 0.6500(3) 0.48567(13) 0.33374(11) 0.0445(11) Uani 1 1 d . . .
H8A H 0.5835 0.4786 0.3512 0.053 Uiso 1 1 calc R U .
H8B H 0.6323 0.5139 0.3142 0.053 Uiso 1 1 calc R U .
C12 C 0.8831(4) 0.59247(16) 0.47936(14) 0.0572(12) Uani 1 1 d . . .
H12 H 0.9498 0.5740 0.4744 0.069 Uiso 1 1 calc R U .
C13 C 0.8724(4) 0.62295(16) 0.51568(13) 0.0566(12) Uani 1 1 d . . .
H13 H 0.9318 0.6242 0.5354 0.068 Uiso 1 1 calc R U .
C28 C 0.7617(5) 0.68425(16) 0.56352(14) 0.0597(13) Uani 1 1 d . . .
C3 C 0.6040(4) 0.36319(17) 0.21857(14) 0.0619(13) Uani 1 1 d . . .
H3 H 0.6306 0.3336 0.2046 0.074 Uiso 1 1 calc R U .
C7 C 0.4690(4) 0.43147(15) 0.22443(14) 0.0660(13) Uani 1 1 d . . .
H7 H 0.4055 0.4489 0.2141 0.079 Uiso 1 1 calc R U .
C6 C 0.5241(4) 0.44928(15) 0.26089(13) 0.0596(13) Uani 1 1 d . . .
H6 H 0.4952 0.4778 0.2756 0.072 Uiso 1 1 calc R U .
C2 C 0.5084(4) 0.38794(16) 0.20355(13) 0.0605(13) Uani 1 1 d . . .
N3 N 0.7437(4) 0.75689(15) 0.64717(11) 0.0760(12) Uani 1 1 d . . .
H3A H 0.7844 0.7276 0.6343 0.091 Uiso 1 1 calc R U .
N2 N 0.6904(6) 0.82260(16) 0.58190(14) 0.0983(16) Uani 1 1 d . . .
H2 H 0.6653 0.8544 0.5964 0.118 Uiso 1 1 calc R U .
N4 N 0.5172(5) 0.70949(17) 0.6466(2) 0.1102(19) Uani 1 1 d . . .
N5 N 0.4649(5) 0.7703(3) 0.57141(19) 0.139(3) Uani 1 1 d . . .
C21 C 0.5306(7) 0.7181(2) 0.6935(2) 0.121(3) Uani 1 1 d . . .
H21A H 0.5163 0.7541 0.7009 0.145 Uiso 1 1 calc R U .
H21B H 0.4793 0.6961 0.7097 0.145 Uiso 1 1 calc R U .
C20 C 0.7309(6) 0.7430(3) 0.69331(17) 0.113(2) Uani 1 1 d . . .
H20A H 0.8035 0.7307 0.7040 0.136 Uiso 1 1 calc R U .
H20B H 0.7114 0.7742 0.7093 0.136 Uiso 1 1 calc R U .
C19 C 0.8176(5) 0.8038(2) 0.6386(2) 0.105(2) Uani 1 1 d . . .
H19A H 0.7929 0.8326 0.6563 0.127 Uiso 1 1 calc R U .
H19B H 0.8959 0.7959 0.6458 0.127 Uiso 1 1 calc R U .
C23 C 0.5698(7) 0.6555(2) 0.6442(3) 0.131(3) Uani 1 1 d . . .
H23A H 0.5144 0.6291 0.6515 0.158 Uiso 1 1 calc R U .
H23B H 0.5988 0.6486 0.6156 0.158 Uiso 1 1 calc R U .
C27 C 0.6684(8) 0.8330(3) 0.5347(2) 0.149(3) Uani 1 1 d . U .
H27A H 0.6899 0.8686 0.5282 0.179 Uiso 1 1 calc R U .
H27B H 0.7160 0.8102 0.5176 0.179 Uiso 1 1 calc R U .
C22 C 0.6635(8) 0.6566(2) 0.6759(3) 0.153(3) Uani 1 1 d . . .
H22A H 0.7366 0.6573 0.6615 0.183 Uiso 1 1 calc R U .
H22B H 0.6604 0.6261 0.6943 0.183 Uiso 1 1 calc R U .
C25 C 0.4007(7) 0.7230(4) 0.5810(4) 0.195(6) Uani 1 1 d . . .
H25A H 0.4328 0.6939 0.5654 0.234 Uiso 1 1 calc R U .
H25B H 0.3223 0.7272 0.5721 0.234 Uiso 1 1 calc R U .
C26 C 0.4995(8) 0.7746(3) 0.5268(2) 0.162(3) Uani 1 1 d . U .
H26A H 0.4341 0.7721 0.5080 0.195 Uiso 1 1 calc R U .
H26B H 0.5527 0.7473 0.5195 0.195 Uiso 1 1 calc R U .
C24 C 0.4066(8) 0.7117(3) 0.6337(3) 0.170(4) Uani 1 1 d . . .
H24A H 0.3675 0.7392 0.6490 0.204 Uiso 1 1 calc R U .
H24B H 0.3690 0.6791 0.6402 0.204 Uiso 1 1 calc R U .
C18 C 0.8095(8) 0.8178(2) 0.5935(3) 0.115(3) Uani 1 1 d . . .
H18 H 0.8398 0.7884 0.5771 0.138 Uiso 1 1 calc R U .
C17 C 0.8752(8) 0.8650(3) 0.5797(3) 0.204(4) Uani 1 1 d . U .
H17A H 0.8399 0.8801 0.5549 0.306 Uiso 1 1 calc R U .
H17B H 0.9518 0.8552 0.5729 0.306 Uiso 1 1 calc R U .
H17C H 0.8760 0.8900 0.6026 0.306 Uiso 1 1 calc R U .
N6 N 0.6469(7) 0.7044(2) 0.70149(17) 0.119(2) Uani 1 1 d . U .
N1 N 0.5530(8) 0.8254(3) 0.5229(2) 0.157(3) Uani 1 1 d . U .
C29 C 0.3932(7) 0.8190(3) 0.5736(3) 0.158(3) Uani 1 1 d . U .
H29A H 0.3210 0.8144 0.5590 0.190 Uiso 1 1 calc R U .
H29B H 0.3796 0.8296 0.6030 0.190 Uiso 1 1 calc R U .
C30 C 0.4662(7) 0.8562(3) 0.5509(2) 0.157(3) Uani 1 1 d . U .
H30A H 0.5064 0.8777 0.5715 0.189 Uiso 1 1 calc R U .
H30B H 0.4204 0.8786 0.5328 0.189 Uiso 1 1 calc R U .

loop_
_atom_site_aniso_label
_atom_site_aniso_U_11
_atom_site_aniso_U_22
_atom_site_aniso_U_33
_atom_site_aniso_U_23
_atom_site_aniso_U_13
_atom_site_aniso_U_12
O3 0.112(3) 0.057(2) 0.063(2) -0.0327(16) -0.019(2) 0.0006(18)
C1 0.097(4) 0.070(4) 0.054(3) -0.013(3) -0.020(3) -0.009(3)
O4 0.189(4) 0.064(2) 0.092(3) -0.019(2) -0.090(3) 0.010(2)
Ni1 0.0999(5) 0.0635(4) 0.0440(4) -0.0247(3) 0.0058(4) 0.0086(3)
O6 0.0539(18) 0.0533(17) 0.0398(16) -0.0218(13) 0.0011(14) 0.0014(14)
O5 0.091(2) 0.0405(16) 0.0463(18) -0.0215(14) -0.0209(16) 0.0095(15)
O1 0.082(2) 0.076(2) 0.0447(19) -0.0296(16) -0.0022(17) 0.0218(19)
O2 0.101(3) 0.100(3) 0.053(2) -0.0359(19) -0.028(2) 0.024(2)
C9 0.052(4) 0.027(3) 0.025(3) 0.000 0.000 0.010(2)
C11 0.050(3) 0.039(2) 0.033(2) -0.0097(18) 0.009(2) -0.0033(19)
C14 0.065(3) 0.047(2) 0.033(2) -0.0085(18) -0.003(2) -0.005(2)
C10 0.056(3) 0.037(2) 0.029(2) -0.0034(17) -0.007(2) -0.0005(18)
C15 0.060(3) 0.055(3) 0.042(3) -0.015(2) -0.004(2) 0.013(2)
C5 0.074(3) 0.035(2) 0.038(2) -0.0066(19) -0.011(2) -0.001(2)
C4 0.068(3) 0.050(3) 0.060(3) -0.019(2) -0.008(2) 0.005(2)
C16 0.054(3) 0.052(2) 0.039(2) -0.016(2) -0.003(2) 0.002(2)
C8 0.077(3) 0.028(2) 0.029(2) -0.0024(16) -0.008(2) 0.0051(19)
C12 0.051(3) 0.069(3) 0.051(3) -0.027(2) -0.002(2) 0.012(2)
C13 0.049(3) 0.073(3) 0.048(3) -0.023(2) -0.010(2) 0.012(2)
C28 0.083(4) 0.053(3) 0.043(3) -0.022(2) 0.006(3) 0.008(3)
C3 0.081(4) 0.058(3) 0.048(3) -0.026(2) -0.003(3) -0.002(3)
C7 0.095(4) 0.047(3) 0.056(3) -0.013(2) -0.031(3) 0.008(2)
C6 0.088(4) 0.039(2) 0.052(3) -0.019(2) -0.014(3) 0.002(2)
C2 0.091(4) 0.054(3) 0.037(3) -0.016(2) -0.012(3) -0.008(3)
N3 0.115(3) 0.073(3) 0.041(2) -0.0216(19) 0.007(2) -0.007(2)
N2 0.164(5) 0.071(3) 0.060(3) -0.004(2) 0.037(3) 0.028(3)
N4 0.114(5) 0.065(3) 0.152(6) -0.054(3) 0.046(4) -0.027(3)
N5 0.132(5) 0.179(6) 0.106(5) -0.101(5) -0.040(4) 0.077(5)
C21 0.170(8) 0.100(5) 0.092(5) -0.029(4) 0.072(5) -0.045(5)
C20 0.167(7) 0.123(5) 0.050(4) -0.034(3) -0.002(4) 0.018(5)
C19 0.118(5) 0.083(4) 0.116(6) -0.046(4) 0.010(4) -0.001(4)
C23 0.184(8) 0.062(4) 0.149(7) -0.042(4) 0.078(6) -0.042(5)
C27 0.244(8) 0.137(5) 0.066(5) -0.007(4) 0.057(5) 0.055(6)
C22 0.264(11) 0.061(4) 0.133(7) -0.001(5) 0.063(7) 0.005(6)
C25 0.112(7) 0.225(11) 0.249(13) -0.170(10) -0.076(7) 0.044(7)
C26 0.226(8) 0.184(6) 0.077(4) -0.053(5) -0.051(5) 0.103(6)
C24 0.136(8) 0.126(6) 0.247(12) -0.112(7) 0.029(8) -0.020(6)
C18 0.170(8) 0.067(4) 0.108(6) -0.020(4) 0.067(6) -0.022(5)
C17 0.269(10) 0.142(7) 0.201(9) -0.034(6) 0.137(8) -0.055(7)
N6 0.183(6) 0.098(4) 0.077(4) -0.002(3) 0.047(4) -0.005(4)
N1 0.234(6) 0.156(4) 0.080(3) -0.013(4) -0.008(4) 0.098(5)
C29 0.155(6) 0.175(7) 0.144(6) -0.082(5) -0.009(5) 0.081(5)
C30 0.205(7) 0.160(6) 0.107(5) -0.043(5) -0.023(5) 0.108(6)

loop_
_atom_type_symbol
_atom_type_description
_atom_type_scat_dispersion_real
_atom_type_scat_dispersion_imag
_atom_type_scat_source
C C 0.0033 0.0016 'International Tables Vol C Tables 4.2.6.8 and 6.1.1.4'
H H 0.0000 0.0000 'International Tables Vol C Tables 4.2.6.8 and 6.1.1.4'
N N 0.0061 0.0033 'International Tables Vol C Tables 4.2.6.8 and 6.1.1.4'
O O 0.0106 0.0060 'International Tables Vol C Tables 4.2.6.8 and 6.1.1.4'
Ni Ni 0.3393 1.1124 'International Tables Vol C Tables 4.2.6.8 and 6.1.1.4'

loop_
_geom_angle_atom_site_label_1
_geom_angle_atom_site_label_2
_geom_angle_atom_site_label_3
_geom_angle
_geom_angle_site_symmetry_1
_geom_angle_site_symmetry_3
C1 O3 Ni1 136.3(3) . 8_655
O3 C1 O4 125.7(4) . .
O3 C1 C2 117.0(5) . .
O4 C1 C2 117.3(4) . .
N3 Ni1 N2 85.4(2) . .
N3 Ni1 N5 175.41(17) . .
N2 Ni1 N5 95.0(3) . .
N3 Ni1 N4 91.6(2) . .
N2 Ni1 N4 175.4(2) . .
N5 Ni1 N4 88.2(3) . .
N3 Ni1 O3 93.28(14) . 8_666
N2 Ni1 O3 89.86(15) . 8_666
N5 Ni1 O3 91.29(16) . 8_666
N4 Ni1 O3 86.80(15) . 8_666
N3 Ni1 O1 88.32(13) . .
N2 Ni1 O1 90.22(15) . .
N5 Ni1 O1 87.11(15) . .
N4 Ni1 O1 93.21(15) . .
O3 Ni1 O1 178.40(13) 8_666 .
C11 O6 C10 117.6(3) . .
C5 O5 C8 119.6(3) . .
C28 O1 Ni1 136.6(3) . .
C10 C9 C10 111.0(4) . 2_665
C10 C9 C8 109.78(19) . 2_665
C10 C9 C8 108.62(19) 2_665 2_665
C10 C9 C8 108.62(19) . .
C10 C9 C8 109.78(19) 2_665 .
C8 C9 C8 109.1(4) 2_665 .
C12 C11 O6 115.6(3) . .
C12 C11 C16 120.9(3) . .
O6 C11 C16 123.4(4) . .
C15 C14 C13 118.2(4) . .
C15 C14 C28 120.6(4) . .
C13 C14 C28 121.2(4) . .
O6 C10 C9 106.8(3) . .
C14 C15 C16 121.3(4) . .
C6 C5 O5 125.6(3) . .
C6 C5 C4 119.6(4) . .
O5 C5 C4 114.8(4) . .
C3 C4 C5 119.8(4) . .
C11 C16 C15 118.6(4) . .
O5 C8 C9 106.9(3) . .
C11 C12 C13 119.8(4) . .
C12 C13 C14 121.2(4) . .
O1 C28 O2 126.2(4) . .
O1 C28 C14 116.4(4) . .
O2 C28 C14 117.4(4) . .
C2 C3 C4 120.5(4) . .
C2 C7 C6 120.0(4) . .
C5 C6 C7 120.6(4) . .
C3 C2 C7 119.5(4) . .
C3 C2 C1 120.1(4) . .
C7 C2 C1 120.5(5) . .
C20 N3 C19 114.9(4) . .
C20 N3 Ni1 118.8(4) . .
C19 N3 Ni1 106.4(3) . .
C18 N2 C27 114.9(6) . .
C18 N2 Ni1 108.4(4) . .
C27 N2 Ni1 119.1(5) . .
C24 N4 C21 112.6(7) . .
C24 N4 C23 114.3(5) . .
C21 N4 C23 98.2(6) . .
C24 N4 Ni1 106.4(6) . .
C21 N4 Ni1 111.3(4) . .
C23 N4 Ni1 114.2(4) . .
C26 N5 C25 113.8(7) . .
C26 N5 C29 97.8(6) . .
C25 N5 C29 113.1(7) . .
C26 N5 Ni1 111.1(5) . .
C25 N5 Ni1 103.9(5) . .
C29 N5 Ni1 117.6(4) . .
N6 C21 N4 103.6(5) . .
N6 C20 N3 114.2(5) . .
C18 C19 N3 109.4(5) . .
C22 C23 N4 104.6(5) . .
N1 C27 N2 113.0(7) . .
C23 C22 N6 106.0(7) . .
N5 C25 C24 109.0(6) . .
N5 C26 N1 105.7(6) . .
N4 C24 C25 109.7(8) . .
N2 C18 C19 109.0(6) . .
N2 C18 C17 110.9(7) . .
C19 C18 C17 116.4(7) . .
C21 N6 C20 117.3(6) . .
C21 N6 C22 103.7(7) . .
C20 N6 C22 113.1(6) . .
C27 N1 C26 121.0(7) . .
C27 N1 C30 114.2(7) . .
C26 N1 C30 97.2(8) . .
C30 C29 N5 101.1(7) . .
C29 C30 N1 108.8(7) . .

loop_
_geom_bond_atom_site_label_1
_geom_bond_atom_site_label_2
_geom_bond_distance
_geom_bond_site_symmetry_2
O3 C1 1.252(5) .
O3 Ni1 2.128(3) 8_655
C1 O4 1.261(5) .
C1 C2 1.503(6) .
Ni1 N3 2.003(4) .
Ni1 N2 2.003(5) .
Ni1 N5 2.056(5) .
Ni1 N4 2.085(5) .
Ni1 O3 2.128(3) 8_666
Ni1 O1 2.160(3) .
O6 C11 1.370(4) .
O6 C10 1.421(4) .
O5 C5 1.368(4) .
O5 C8 1.427(4) .
O1 C28 1.237(5) .
O2 C28 1.259(5) .
C9 C10 1.513(4) .
C9 C10 1.513(4) 2_665
C9 C8 1.513(4) 2_665
C9 C8 1.514(4) .
C11 C12 1.378(5) .
C11 C16 1.389(5) .
C14 C15 1.393(5) .
C14 C13 1.393(5) .
C14 C28 1.512(5) .
C15 C16 1.400(5) .
C5 C6 1.358(5) .
C5 C4 1.391(5) .
C4 C3 1.375(5) .
C12 C13 1.382(5) .
C3 C2 1.375(6) .
C7 C2 1.376(5) .
C7 C6 1.385(5) .
N3 C20 1.488(6) .
N3 C19 1.510(6) .
N2 C18 1.452(8) .
N2 C27 1.516(8) .
N4 C24 1.363(9) .
N4 C21 1.484(7) .
N4 C23 1.522(7) .
N5 C26 1.451(9) .
N5 C25 1.463(11) .
N5 C29 1.511(8) .
C21 N6 1.435(8) .
C20 N6 1.425(7) .
C19 C18 1.452(8) .
C23 C22 1.482(10) .
C27 N1 1.421(9) .
C22 N6 1.479(8) .
C25 C24 1.668(13) .
C26 N1 1.457(10) .
C18 C17 1.503(8) .
N1 C30 1.559(9) .
C29 C30 1.467(10) .
